data_7017719
loop_
_publ_author_name
'Nieto, Daniel'
'Gonz\'alez-Vadillo, Ana M'
'Bru\~na, Sonia'
'Pastor, C\'esar J'
'R\'ios-Luci, Carla'
'Le\'on, Leticia G'
'Padr\'on, Jos\'e M'
'Navarro-Ranninger, Carmen'
'Cuadrado, Isabel'

_publ_section_title
;
 Heterometallic platinum(II) compounds with \b-aminoethylferrocenes:
 synthesis, electrochemical behaviour and anticancer activity.
;
_journal_issue 2
_journal_name_full 'Dalton transactions (Cambridge, England : 2003)'
_journal_page_first 432
_journal_page_last 441
_journal_paper_doi 10.1039/c1dt11358e
_journal_volume 41
_journal_year 2012
_chemical_formula_sum 'C14 H21 Cl2 Fe N O Pt S'
_chemical_formula_weight 573.22
_chemical_name_systematic
;
?
;
_space_group_IT_number 14
_symmetry_cell_setting monoclinic
_symmetry_space_group_name_Hall '-P 2ybc'
_symmetry_space_group_name_H-M 'P 1 21/c 1'
_atom_sites_solution_hydrogens geom
_atom_sites_solution_primary direct
_atom_sites_solution_secondary difmap
_audit_creation_method SHELXL-97
_cell_angle_alpha 90.00
_cell_angle_beta 97.208(5)
_cell_angle_gamma 90.00
_cell_formula_units_Z 4
_cell_length_a 13.1200(12)
_cell_length_b 11.3110(10)
_cell_length_c 11.8689(10)
_cell_measurement_reflns_used 7690
_cell_measurement_temperature 100(2)
_cell_measurement_theta_max 71.610
_cell_measurement_theta_min 3.401
_cell_volume 1747.4(3)
_computing_cell_refinement 'Bruker SMART'
_computing_data_collection 'Bruker SMART'
_computing_data_reduction 'Bruker SAINT'
_computing_molecular_graphics 'Bruker SHELXTL'
_computing_publication_material 'Bruker SHELXTL'
_computing_structure_refinement 'SHELXL-97 (Sheldrick, 2008)'
_computing_structure_solution 'SHELXS-97 (Sheldrick, 2008)'
_diffrn_ambient_temperature 100(2)
_diffrn_measured_fraction_theta_full 0.942
_diffrn_measured_fraction_theta_max 0.942
_diffrn_measurement_device_type 'CCD area detector'
_diffrn_measurement_method 'phi and omega scans'
_diffrn_radiation_monochromator graphite
_diffrn_radiation_source 'fine-focus sealed tube'
_diffrn_radiation_type CuK\a
_diffrn_radiation_wavelength 1.54178
_diffrn_reflns_av_R_equivalents 0.0572
_diffrn_reflns_av_sigmaI/netI 0.0511
_diffrn_reflns_limit_h_max 15
_diffrn_reflns_limit_h_min -14
_diffrn_reflns_limit_k_max 13
_diffrn_reflns_limit_k_min -12
_diffrn_reflns_limit_l_max 13
_diffrn_reflns_limit_l_min -13
_diffrn_reflns_number 13604
_diffrn_reflns_theta_full 68.26
_diffrn_reflns_theta_max 68.26
_diffrn_reflns_theta_min 3.40
_exptl_absorpt_coefficient_mu 25.317
_exptl_absorpt_correction_T_max 0.132
_exptl_absorpt_correction_T_min 0.042
_exptl_absorpt_correction_type multi-scan
_exptl_absorpt_process_details 'SADABS - Bruker Nonius area detector scaling and absorption correction - V2.10'
_exptl_crystal_colour colourless
_exptl_crystal_density_diffrn 2.179
_exptl_crystal_density_method 'not measured'
_exptl_crystal_description prismatic
_exptl_crystal_F_000 1096
_exptl_crystal_size_max 0.20
_exptl_crystal_size_mid 0.14
_exptl_crystal_size_min 0.08
_refine_diff_density_max 4.028
_refine_diff_density_min -2.078
_refine_diff_density_rms 0.197
_refine_ls_extinction_method none
_refine_ls_goodness_of_fit_ref 1.048
_refine_ls_hydrogen_treatment constr
_refine_ls_matrix_type full
_refine_ls_number_parameters 180
_refine_ls_number_reflns 3017
_refine_ls_number_restraints 0
_refine_ls_restrained_S_all 1.048
_refine_ls_R_factor_all 0.0486
_refine_ls_R_factor_gt 0.0431
_refine_ls_shift/su_max 0.001
_refine_ls_shift/su_mean 0.000
_refine_ls_structure_factor_coef Fsqd
_refine_ls_weighting_details 'calc w=1/[\s^2^(Fo^2^)+(0.0078P)^2^+30.5543P] where P=(Fo^2^+2Fc^2^)/3'
_refine_ls_weighting_scheme calc
_refine_ls_wR_factor_gt 0.0984
_refine_ls_wR_factor_ref 0.1026
_reflns_number_gt 2712
_reflns_number_total 3017
_reflns_threshold_expression >2sigma(I)
_cod_data_source_file c1dt11358e.txt
_cod_data_source_block datos_m
_cod_depositor_comments
;
The following automatic conversions were performed:

'_symmetry_cell_setting' value 'Monoclinic' changed to 'monoclinic'
according to /home/saulius/struct/CIF-dictionaries/cif_core.dic
dictionary named 'cif_core.dic' version 2.4.1 from 2010-06-29.

Automatic conversion script
Id: cif_fix_values 1715 2011-07-08 13:25:40Z adriana 
;
_cod_original_sg_symbol_H-M P2(1)/c
_cod_database_code 7017719

loop_
_symmetry_equiv_pos_as_xyz
'x, y, z'
'-x, y+1/2, -z+1/2'
'-x, -y, -z'
'x, -y-1/2, z-1/2'

loop_
_atom_site_label
_atom_site_type_symbol
_atom_site_fract_x
_atom_site_fract_y
_atom_site_fract_z
_atom_site_U_iso_or_equiv
_atom_site_adp_type
_atom_site_occupancy
_atom_site_symmetry_multiplicity
_atom_site_calc_flag
_atom_site_refinement_flags
S1 S 0.43135(14) 0.20682(19) -0.01932(17) 0.0259(4) Uani 1 1 d .
Fe1 Fe 0.94064(10) 0.16401(14) 0.19503(14) 0.0378(4) Uani 1 1 d .
Pt1 Pt 0.43701(2) 0.37500(3) 0.07424(3) 0.02290(14) Uani 1 1 d .
C1 C 0.3563(8) 0.2155(9) -0.1533(7) 0.036(2) Uani 1 1 d .
H1C H 0.3876 0.2720 -0.2013 0.054 Uiso 1 1 calc R
H1D H 0.2868 0.2420 -0.1436 0.054 Uiso 1 1 calc R
H1E H 0.3528 0.1375 -0.1893 0.054 Uiso 1 1 calc R
C2 C 0.3632(7) 0.1000(8) 0.0500(8) 0.034(2) Uani 1 1 d .
H2A H 0.3518 0.0296 0.0019 0.050 Uiso 1 1 calc R
H2B H 0.2968 0.1328 0.0641 0.050 Uiso 1 1 calc R
H2C H 0.4031 0.0783 0.1224 0.050 Uiso 1 1 calc R
C3 C 0.6301(8) 0.3271(10) 0.2202(8) 0.042(2) Uani 1 1 d .
H3A H 0.6019 0.2480 0.2340 0.050 Uiso 1 1 calc R
H3B H 0.6036 0.3837 0.2731 0.050 Uiso 1 1 calc R
C4 C 0.7490(8) 0.3232(11) 0.2430(11) 0.052(3) Uani 1 1 d .
H4A H 0.7769 0.4011 0.2240 0.063 Uiso 1 1 calc R
H4B H 0.7701 0.3086 0.3249 0.063 Uiso 1 1 calc R
C5 C 0.7940(6) 0.2297(8) 0.1758(8) 0.0287(19) Uani 1 1 d .
C6 C 0.8359(8) 0.2391(14) 0.0727(11) 0.065(3) Uani 1 1 d .
H6 H 0.8452 0.3134 0.0295 0.078 Uiso 1 1 calc R
C7 C 0.8625(10) 0.1226(18) 0.0418(13) 0.083(6) Uani 1 1 d .
H7 H 0.8943 0.1010 -0.0277 0.100 Uiso 1 1 calc R
C8 C 0.8379(9) 0.0452(12) 0.1223(17) 0.077(5) Uani 1 1 d .
H8 H 0.8481 -0.0424 0.1211 0.093 Uiso 1 1 calc R
C9 C 0.7946(7) 0.1088(10) 0.2066(10) 0.046(3) Uani 1 1 d .
H9 H 0.7688 0.0747 0.2754 0.055 Uiso 1 1 calc R
C10 C 1.0723(8) 0.2597(13) 0.2104(12) 0.065(3) Uani 1 1 d .
H10 H 1.0899 0.3291 0.1643 0.078 Uiso 1 1 calc R
C11 C 1.0921(8) 0.1305(13) 0.1909(13) 0.067(3) Uani 1 1 d .
H11 H 1.1249 0.0945 0.1273 0.081 Uiso 1 1 calc R
C12 C 1.0606(9) 0.0733(13) 0.2832(15) 0.070(4) Uani 1 1 d .
H12 H 1.0616 -0.0146 0.2924 0.084 Uiso 1 1 calc R
C13 C 1.0229(9) 0.1456(13) 0.3537(13) 0.065(4) Uani 1 1 d .
H13 H 0.9943 0.1228 0.4248 0.077 Uiso 1 1 calc R
C14 C 1.0305(8) 0.2592(14) 0.3128(12) 0.067(3) Uani 1 1 d .
H14 H 1.0074 0.3316 0.3508 0.081 Uiso 1 1 calc R
Cl1 Cl 0.45134(15) 0.54807(19) 0.18060(18) 0.0309(5) Uani 1 1 d .
Cl2 Cl 0.26324(15) 0.4029(2) 0.0320(2) 0.0379(5) Uani 1 1 d .
N1 N 0.5969(6) 0.3626(7) 0.1047(7) 0.0373(18) Uani 1 1 d .
H1A H 0.6196 0.3084 0.0557 0.045 Uiso 1 1 calc R
H1B H 0.6255 0.4347 0.0911 0.045 Uiso 1 1 calc R
O1 O 0.5323(5) 0.1578(6) -0.0337(7) 0.0453(18) Uani 1 1 d .

loop_
_atom_site_aniso_label
_atom_site_aniso_U_11
_atom_site_aniso_U_22
_atom_site_aniso_U_33
_atom_site_aniso_U_23
_atom_site_aniso_U_13
_atom_site_aniso_U_12
S1 0.0188(9) 0.0309(11) 0.0283(11) -0.0108(8) 0.0044(8) -0.0009(8)
Fe1 0.0149(6) 0.0413(9) 0.0550(10) -0.0049(7) -0.0043(6) 0.0029(6)
Pt1 0.01572(19) 0.0299(2) 0.0225(2) -0.00684(14) 0.00012(12) 0.00396(13)
C1 0.048(6) 0.041(6) 0.020(5) -0.009(4) 0.009(4) -0.015(5)
C2 0.033(5) 0.032(5) 0.034(5) -0.002(4) -0.004(4) 0.001(4)
C3 0.045(6) 0.052(6) 0.030(5) 0.013(4) 0.012(4) 0.008(5)
C4 0.031(5) 0.061(7) 0.061(7) -0.010(6) -0.012(5) 0.008(5)
C5 0.015(4) 0.031(5) 0.037(5) 0.004(4) -0.006(3) 0.000(3)
C6 0.022(4) 0.097(8) 0.074(6) 0.028(5) -0.001(4) -0.015(4)
C7 0.034(6) 0.143(17) 0.067(10) -0.049(10) -0.012(6) 0.026(8)
C8 0.031(6) 0.047(8) 0.141(15) -0.029(9) -0.034(8) 0.015(6)
C9 0.016(4) 0.053(7) 0.065(7) 0.021(5) -0.010(4) -0.004(4)
C10 0.022(4) 0.097(8) 0.074(6) 0.028(5) -0.001(4) -0.015(4)
C11 0.019(4) 0.086(7) 0.092(7) -0.028(6) -0.012(4) 0.011(4)
C12 0.027(6) 0.056(8) 0.120(13) 0.002(8) -0.025(7) 0.003(6)
C13 0.040(6) 0.066(9) 0.079(9) 0.014(7) -0.024(6) 0.000(6)
C14 0.019(4) 0.086(7) 0.092(7) -0.028(6) -0.012(4) 0.011(4)
Cl1 0.0300(10) 0.0299(11) 0.0329(11) -0.0105(8) 0.0040(8) 0.0051(9)
Cl2 0.0161(9) 0.0462(14) 0.0491(14) -0.0072(10) -0.0049(8) 0.0082(9)
N1 0.032(4) 0.039(5) 0.043(5) 0.000(4) 0.013(3) 0.009(4)
O1 0.025(3) 0.037(4) 0.074(5) -0.028(4) 0.010(3) -0.003(3)

loop_
_atom_type_symbol
_atom_type_description
_atom_type_scat_dispersion_real
_atom_type_scat_dispersion_imag
_atom_type_scat_source
C C 0.0181 0.0091 'International Tables Vol C Tables 4.2.6.8 and 6.1.1.4'
H H 0.0000 0.0000 'International Tables Vol C Tables 4.2.6.8 and 6.1.1.4'
N N 0.0311 0.0180 'International Tables Vol C Tables 4.2.6.8 and 6.1.1.4'
O O 0.0492 0.0322 'International Tables Vol C Tables 4.2.6.8 and 6.1.1.4'
S S 0.3331 0.5567 'International Tables Vol C Tables 4.2.6.8 and 6.1.1.4'
Cl Cl 0.3639 0.7018 'International Tables Vol C Tables 4.2.6.8 and 6.1.1.4'
Fe Fe -1.1336 3.1974 'International Tables Vol C Tables 4.2.6.8 and 6.1.1.4'
Pt Pt -4.5932 6.9264 'International Tables Vol C Tables 4.2.6.8 and 6.1.1.4'

loop_
_geom_angle_atom_site_label_1
_geom_angle_atom_site_label_2
_geom_angle_atom_site_label_3
_geom_angle
O1 S1 C1 109.1(5)
O1 S1 C2 108.2(4)
C1 S1 C2 101.5(4)
O1 S1 Pt1 114.4(3)
C1 S1 Pt1 112.7(3)
C2 S1 Pt1 110.1(3)
C8 Fe1 C14 161.8(8)
C8 Fe1 C7 39.4(7)
C14 Fe1 C7 158.2(8)
C8 Fe1 C10 155.4(7)
C14 Fe1 C10 40.3(5)
C7 Fe1 C10 122.2(7)
C8 Fe1 C11 117.9(5)
C14 Fe1 C11 68.2(5)
C7 Fe1 C11 108.8(6)
C10 Fe1 C11 43.6(6)
C8 Fe1 C9 40.7(6)
C14 Fe1 C9 126.0(5)
C7 Fe1 C9 67.4(6)
C10 Fe1 C9 163.0(6)
C11 Fe1 C9 151.2(5)
C8 Fe1 C5 68.1(4)
C14 Fe1 C5 110.0(4)
C7 Fe1 C5 67.8(4)
C10 Fe1 C5 126.5(5)
C11 Fe1 C5 166.9(6)
C9 Fe1 C5 40.6(4)
C8 Fe1 C12 108.2(5)
C14 Fe1 C12 64.6(6)
C7 Fe1 C12 127.7(7)
C10 Fe1 C12 68.3(5)
C11 Fe1 C12 39.5(6)
C9 Fe1 C12 118.7(5)
C5 Fe1 C12 152.6(6)
C8 Fe1 C6 67.8(6)
C14 Fe1 C6 123.3(6)
C7 Fe1 C6 40.8(6)
C10 Fe1 C6 109.2(5)
C11 Fe1 C6 129.1(6)
C9 Fe1 C6 67.9(4)
C5 Fe1 C6 40.1(4)
C12 Fe1 C6 165.8(7)
C8 Fe1 C13 124.7(7)
C14 Fe1 C13 39.5(5)
C7 Fe1 C13 160.8(7)
C10 Fe1 C13 68.2(5)
C11 Fe1 C13 66.5(6)
C9 Fe1 C13 107.3(5)
C5 Fe1 C13 121.0(5)
C12 Fe1 C13 37.2(6)
C6 Fe1 C13 156.2(6)
N1 Pt1 S1 89.9(2)
N1 Pt1 Cl2 175.1(2)
S1 Pt1 Cl2 92.23(8)
N1 Pt1 Cl1 87.2(2)
S1 Pt1 Cl1 176.49(8)
Cl2 Pt1 Cl1 90.77(8)
S1 C1 H1C 109.5
S1 C1 H1D 109.5
H1C C1 H1D 109.5
S1 C1 H1E 109.5
H1C C1 H1E 109.5
H1D C1 H1E 109.5
S1 C2 H2A 109.5
S1 C2 H2B 109.5
H2A C2 H2B 109.5
S1 C2 H2C 109.5
H2A C2 H2C 109.5
H2B C2 H2C 109.5
N1 C3 C4 110.6(8)
N1 C3 H3A 109.5
C4 C3 H3A 109.5
N1 C3 H3B 109.5
C4 C3 H3B 109.5
H3A C3 H3B 108.1
C5 C4 C3 112.6(9)
C5 C4 H4A 109.1
C3 C4 H4A 109.1
C5 C4 H4B 109.1
C3 C4 H4B 109.1
H4A C4 H4B 107.8
C6 C5 C9 108.0(10)
C6 C5 C4 129.5(11)
C9 C5 C4 122.5(10)
C6 C5 Fe1 70.2(6)
C9 C5 Fe1 69.3(5)
C4 C5 Fe1 128.8(6)
C5 C6 C7 106.8(12)
C5 C6 Fe1 69.7(6)
C7 C6 Fe1 68.6(8)
C5 C6 H6 126.6
C7 C6 H6 126.6
Fe1 C6 H6 126.6
C8 C7 C6 109.1(12)
C8 C7 Fe1 70.0(8)
C6 C7 Fe1 70.6(7)
C8 C7 H7 125.4
C6 C7 H7 125.4
Fe1 C7 H7 125.4
C7 C8 C9 108.8(12)
C7 C8 Fe1 70.6(8)
C9 C8 Fe1 70.3(7)
C7 C8 H8 125.6
C9 C8 H8 125.6
Fe1 C8 H8 125.6
C8 C9 C5 107.4(11)
C8 C9 Fe1 69.0(7)
C5 C9 Fe1 70.2(5)
C8 C9 H9 126.3
C5 C9 H9 126.3
Fe1 C9 H9 126.3
C14 C10 C11 102.9(12)
C14 C10 Fe1 69.6(7)
C11 C10 Fe1 68.3(7)
C14 C10 H10 128.5
C11 C10 H10 128.5
Fe1 C10 H10 128.5
C12 C11 C10 105.0(12)
C12 C11 Fe1 71.1(7)
C10 C11 Fe1 68.1(6)
C12 C11 H11 127.5
C10 C11 H11 127.5
Fe1 C11 H11 127.5
C13 C12 C11 112.9(14)
C13 C12 Fe1 71.7(8)
C11 C12 Fe1 69.4(7)
C13 C12 H12 123.5
C11 C12 H12 123.5
Fe1 C12 H12 123.5
C12 C13 C14 107.9(15)
C12 C13 Fe1 71.1(9)
C14 C13 Fe1 68.8(7)
C12 C13 H13 126.1
C14 C13 H13 126.1
Fe1 C13 H13 126.1
C13 C14 C10 111.3(13)
C13 C14 Fe1 71.7(8)
C10 C14 Fe1 70.0(7)
C13 C14 H14 124.3
C10 C14 H14 124.3
Fe1 C14 H14 124.3
C3 N1 Pt1 111.1(6)
C3 N1 H1A 109.4
Pt1 N1 H1A 109.4
C3 N1 H1B 109.4
Pt1 N1 H1B 109.4
H1A N1 H1B 108.0

loop_
_geom_bond_atom_site_label_1
_geom_bond_atom_site_label_2
_geom_bond_distance
S1 O1 1.465(6)
S1 C1 1.764(9)
S1 C2 1.767(10)
S1 Pt1 2.199(2)
Fe1 C8 2.019(12)
Fe1 C14 2.022(12)
Fe1 C7 2.027(13)
Fe1 C10 2.028(11)
Fe1 C11 2.030(11)
Fe1 C9 2.036(9)
Fe1 C5 2.048(8)
Fe1 C12 2.052(12)
Fe1 C6 2.054(12)
Fe1 C13 2.060(13)
Pt1 N1 2.089(8)
Pt1 Cl2 2.2938(19)
Pt1 Cl1 2.324(2)
C1 H1C 0.9800
C1 H1D 0.9800
C1 H1E 0.9800
C2 H2A 0.9800
C2 H2B 0.9800
C2 H2C 0.9800
C3 N1 1.443(13)
C3 C4 1.550(14)
C3 H3A 0.9900
C3 H3B 0.9900
C4 C5 1.491(14)
C4 H4A 0.9900
C4 H4B 0.9900
C5 C6 1.407(16)
C5 C9 1.416(14)
C6 C7 1.42(2)
C6 H6 1.0000
C7 C8 1.36(2)
C7 H7 1.0000
C8 C9 1.41(2)
C8 H8 1.0000
C9 H9 1.0000
C10 C14 1.396(19)
C10 C11 1.51(2)
C10 H10 1.0000
C11 C12 1.38(2)
C11 H11 1.0000
C12 C13 1.31(2)
C12 H12 1.0000
C13 C14 1.381(19)
C13 H13 1.0000
C14 H14 1.0000
N1 H1A 0.9200
N1 H1B 0.9200

loop_
_geom_hbond_atom_site_label_D
_geom_hbond_atom_site_label_H
_geom_hbond_atom_site_label_A
_geom_hbond_distance_DH
_geom_hbond_distance_HA
_geom_hbond_distance_DA
_geom_hbond_angle_DHA
_geom_hbond_site_symmetry_A
N1 H1B Cl2 0.92 2.86 3.712(9) 154.7 3_665
N1 H1A O1 0.92 2.24 2.904(11) 128.2 .

loop_
_geom_torsion_atom_site_label_1
_geom_torsion_atom_site_label_2
_geom_torsion_atom_site_label_3
_geom_torsion_atom_site_label_4
_geom_torsion
O1 S1 Pt1 N1 -4.8(4)
C1 S1 Pt1 N1 -130.2(4)
C2 S1 Pt1 N1 117.3(4)
O1 S1 Pt1 Cl2 170.8(4)
C1 S1 Pt1 Cl2 45.5(3)
C2 S1 Pt1 Cl2 -67.1(3)
N1 C3 C4 C5 -65.8(13)
C3 C4 C5 C6 97.7(13)
C3 C4 C5 C9 -78.1(12)
C3 C4 C5 Fe1 -166.6(7)
C8 Fe1 C5 C6 -81.1(9)
C14 Fe1 C5 C6 118.3(9)
C7 Fe1 C5 C6 -38.4(9)
C10 Fe1 C5 C6 76.1(9)
C11 Fe1 C5 C6 39(2)
C9 Fe1 C5 C6 -119.1(10)
C12 Fe1 C5 C6 -168.6(11)
C13 Fe1 C5 C6 160.7(8)
C8 Fe1 C5 C9 38.1(9)
C14 Fe1 C5 C9 -122.5(8)
C7 Fe1 C5 C9 80.7(9)
C10 Fe1 C5 C9 -164.8(7)
C11 Fe1 C5 C9 158(2)
C12 Fe1 C5 C9 -49.5(13)
C6 Fe1 C5 C9 119.1(10)
C13 Fe1 C5 C9 -80.2(8)
C8 Fe1 C5 C4 153.7(12)
C14 Fe1 C5 C4 -7.0(11)
C7 Fe1 C5 C4 -163.7(12)
C10 Fe1 C5 C4 -49.2(11)
C11 Fe1 C5 C4 -87(2)
C9 Fe1 C5 C4 115.6(12)
C12 Fe1 C5 C4 66.1(15)
C6 Fe1 C5 C4 -125.3(13)
C13 Fe1 C5 C4 35.4(11)
C9 C5 C6 C7 -0.4(11)
C4 C5 C6 C7 -176.7(9)
Fe1 C5 C6 C7 58.8(8)
C9 C5 C6 Fe1 -59.2(6)
C4 C5 C6 Fe1 124.5(9)
C8 Fe1 C6 C5 81.9(8)
C14 Fe1 C6 C5 -81.7(8)
C7 Fe1 C6 C5 118.4(11)
C10 Fe1 C6 C5 -124.2(7)
C11 Fe1 C6 C5 -169.5(7)
C9 Fe1 C6 C5 37.8(6)
C12 Fe1 C6 C5 158.2(19)
C13 Fe1 C6 C5 -44.7(15)
C8 Fe1 C6 C7 -36.5(9)
C14 Fe1 C6 C7 159.9(10)
C10 Fe1 C6 C7 117.4(10)
C11 Fe1 C6 C7 72.2(11)
C9 Fe1 C6 C7 -80.6(9)
C5 Fe1 C6 C7 -118.4(11)
C12 Fe1 C6 C7 40(2)
C13 Fe1 C6 C7 -163.1(13)
C5 C6 C7 C8 0.1(13)
Fe1 C6 C7 C8 59.6(9)
C5 C6 C7 Fe1 -59.5(8)
C14 Fe1 C7 C8 -170.5(12)
C10 Fe1 C7 C8 157.8(8)
C11 Fe1 C7 C8 111.4(9)
C9 Fe1 C7 C8 -38.0(7)
C5 Fe1 C7 C8 -82.1(8)
C12 Fe1 C7 C8 71.5(10)
C6 Fe1 C7 C8 -119.9(11)
C13 Fe1 C7 C8 39(2)
C8 Fe1 C7 C6 119.9(11)
C14 Fe1 C7 C6 -50.6(16)
C10 Fe1 C7 C6 -82.3(9)
C11 Fe1 C7 C6 -128.7(8)
C9 Fe1 C7 C6 81.8(8)
C5 Fe1 C7 C6 37.8(7)
C12 Fe1 C7 C6 -168.6(8)
C13 Fe1 C7 C6 159.1(15)
C6 C7 C8 C9 0.3(14)
Fe1 C7 C8 C9 60.2(8)
C6 C7 C8 Fe1 -60.0(9)
C14 Fe1 C8 C7 168.7(14)
C10 Fe1 C8 C7 -50.1(16)
C11 Fe1 C8 C7 -85.9(9)
C9 Fe1 C8 C7 119.2(11)
C5 Fe1 C8 C7 81.2(8)
C12 Fe1 C8 C7 -127.7(9)
C6 Fe1 C8 C7 37.8(8)
C13 Fe1 C8 C7 -165.4(8)
C14 Fe1 C8 C9 49.5(18)
C7 Fe1 C8 C9 -119.2(11)
C10 Fe1 C8 C9 -169.3(11)
C11 Fe1 C8 C9 154.9(8)
C5 Fe1 C8 C9 -38.0(6)
C12 Fe1 C8 C9 113.1(8)
C6 Fe1 C8 C9 -81.4(8)
C13 Fe1 C8 C9 75.4(9)
C7 C8 C9 C5 -0.5(12)
Fe1 C8 C9 C5 59.9(7)
C7 C8 C9 Fe1 -60.4(9)
C6 C5 C9 C8 0.5(11)
C4 C5 C9 C8 177.1(8)
Fe1 C5 C9 C8 -59.2(7)
C6 C5 C9 Fe1 59.7(7)
C4 C5 C9 Fe1 -123.6(8)
C14 Fe1 C9 C8 -162.9(9)
C7 Fe1 C9 C8 36.9(8)
C10 Fe1 C9 C8 164.7(16)
C11 Fe1 C9 C8 -51.1(14)
C5 Fe1 C9 C8 118.6(11)
C12 Fe1 C9 C8 -84.9(10)
C6 Fe1 C9 C8 81.2(10)
C13 Fe1 C9 C8 -123.5(9)
C8 Fe1 C9 C5 -118.6(11)
C14 Fe1 C9 C5 78.5(8)
C7 Fe1 C9 C5 -81.7(8)
C10 Fe1 C9 C5 46.1(19)
C11 Fe1 C9 C5 -169.7(10)
C12 Fe1 C9 C5 156.5(7)
C6 Fe1 C9 C5 -37.4(7)
C13 Fe1 C9 C5 117.9(7)
C8 Fe1 C10 C14 -162.4(13)
C7 Fe1 C10 C14 162.5(9)
C11 Fe1 C10 C14 -113.9(11)
C9 Fe1 C10 C14 42.0(19)
C5 Fe1 C10 C14 77.7(9)
C12 Fe1 C10 C14 -75.8(9)
C6 Fe1 C10 C14 119.1(9)
C13 Fe1 C10 C14 -35.6(8)
C8 Fe1 C10 C11 -48.5(17)
C14 Fe1 C10 C11 113.9(11)
C7 Fe1 C10 C11 -83.7(10)
C9 Fe1 C10 C11 155.9(15)
C5 Fe1 C10 C11 -168.5(8)
C12 Fe1 C10 C11 38.1(8)
C6 Fe1 C10 C11 -127.0(9)
C13 Fe1 C10 C11 78.3(9)
C14 C10 C11 C12 -0.5(12)
Fe1 C10 C11 C12 -62.0(8)
C14 C10 C11 Fe1 61.6(7)
C8 Fe1 C11 C12 -85.1(11)
C14 Fe1 C11 C12 76.0(9)
C7 Fe1 C11 C12 -127.0(10)
C10 Fe1 C11 C12 115.6(12)
C9 Fe1 C11 C12 -50.0(15)
C5 Fe1 C11 C12 160.6(18)
C6 Fe1 C11 C12 -168.1(9)
C13 Fe1 C11 C12 33.1(8)
C8 Fe1 C11 C10 159.3(9)
C14 Fe1 C11 C10 -39.6(8)
C7 Fe1 C11 C10 117.4(10)
C9 Fe1 C11 C10 -165.6(10)
C5 Fe1 C11 C10 45(2)
C12 Fe1 C11 C10 -115.6(12)
C6 Fe1 C11 C10 76.3(10)
C13 Fe1 C11 C10 -82.5(8)
C10 C11 C12 C13 1.5(13)
Fe1 C11 C12 C13 -58.5(9)
C10 C11 C12 Fe1 60.0(7)
C8 Fe1 C12 C13 -123.8(10)
C14 Fe1 C12 C13 38.1(9)
C7 Fe1 C12 C13 -163.1(10)
C10 Fe1 C12 C13 82.1(9)
C11 Fe1 C12 C13 124.1(13)
C9 Fe1 C12 C13 -80.7(10)
C5 Fe1 C12 C13 -46.4(15)
C6 Fe1 C12 C13 165.0(19)
C8 Fe1 C12 C11 112.0(10)
C14 Fe1 C12 C11 -86.0(9)
C7 Fe1 C12 C11 72.7(11)
C10 Fe1 C12 C11 -42.0(8)
C9 Fe1 C12 C11 155.1(8)
C5 Fe1 C12 C11 -170.6(9)
C6 Fe1 C12 C11 41(3)
C13 Fe1 C12 C11 -124.1(13)
C11 C12 C13 C14 -1.9(14)
Fe1 C12 C13 C14 -59.1(8)
C11 C12 C13 Fe1 57.2(9)
C8 Fe1 C13 C12 73.6(11)
C14 Fe1 C13 C12 -118.8(13)
C7 Fe1 C13 C12 44(2)
C10 Fe1 C13 C12 -82.5(10)
C11 Fe1 C13 C12 -35.0(9)
C9 Fe1 C13 C12 115.0(9)
C5 Fe1 C13 C12 157.1(8)
C6 Fe1 C13 C12 -170.9(11)
C8 Fe1 C13 C14 -167.6(8)
C7 Fe1 C13 C14 163.2(16)
C10 Fe1 C13 C14 36.3(8)
C11 Fe1 C13 C14 83.7(9)
C9 Fe1 C13 C14 -126.3(8)
C5 Fe1 C13 C14 -84.1(9)
C12 Fe1 C13 C14 118.8(13)
C6 Fe1 C13 C14 -52.2(16)
C12 C13 C14 C10 1.6(14)
Fe1 C13 C14 C10 -59.0(8)
C12 C13 C14 Fe1 60.6(9)
C11 C10 C14 C13 -0.6(12)
Fe1 C10 C14 C13 60.0(8)
C11 C10 C14 Fe1 -60.6(7)
C8 Fe1 C14 C13 34.5(19)
C7 Fe1 C14 C13 -165.2(13)
C10 Fe1 C14 C13 -121.8(12)
C11 Fe1 C14 C13 -79.0(9)
C9 Fe1 C14 C13 72.2(9)
C5 Fe1 C14 C13 114.9(8)
C12 Fe1 C14 C13 -35.9(9)
C6 Fe1 C14 C13 157.6(8)
C8 Fe1 C14 C10 156.3(14)
C7 Fe1 C14 C10 -43.4(16)
C11 Fe1 C14 C10 42.8(8)
C9 Fe1 C14 C10 -166.0(7)
C5 Fe1 C14 C10 -123.3(8)
C12 Fe1 C14 C10 85.9(9)
C6 Fe1 C14 C10 -80.6(9)
C13 Fe1 C14 C10 121.8(12)
C4 C3 N1 Pt1 -177.7(7)
S1 Pt1 N1 C3 -104.1(7)
Cl1 Pt1 N1 C3 73.9(7)
